data_4134166
loop_
_publ_author_name
'Viereck, Peter'
'Krautwald, Simon'
'Pabst, Tyler P.'
'Chirik, Paul J.'

_publ_section_title
;
 A Boron Activating Effect Enables Cobalt-Catalyzed Asymmetric
 Hydrogenation of Sterically Hindered Alkenes.
;
_journal_issue 8
_journal_name_full 'Journal of the American Chemical Society'
_journal_page_first 3923
_journal_page_last 3930
_journal_paper_doi 10.1021/jacs.9b12214
_journal_volume 142
_journal_year 2020
_chemical_absolute_configuration ad
_chemical_formula_sum 'C23 H32 B2 N2 O2'
_chemical_formula_weight 390.12
_space_group_crystal_system monoclinic
_space_group_IT_number 4
_space_group_name_Hall 'P 2yb'
_space_group_name_H-M_alt 'P 1 21 1'
_atom_sites_solution_hydrogens mixed
_audit_creation_method SHELXL-2018/3
_cell_angle_alpha 90
_cell_angle_beta 94.9710(10)
_cell_angle_gamma 90
_cell_formula_units_Z 6
_cell_length_a 9.9436(3)
_cell_length_b 10.0616(3)
_cell_length_c 33.1823(10)
_cell_measurement_reflns_used 9915
_cell_measurement_temperature 100(2)
_cell_measurement_theta_max 68.44
_cell_measurement_theta_min 4.01
_cell_volume 3307.35(17)
_computing_cell_refinement 'Bruker SAINT'
_computing_data_collection 'Bruker APEX3'
_computing_data_reduction 'Bruker SAINT'
_computing_molecular_graphics 'ORTEP3 (Farraguia, 1994)'
_computing_structure_refinement 'SHELXL-97 (Sheldrick, 2008)'
_computing_structure_solution 'SHELXT (Sheldrick 2016)'
_diffrn_ambient_temperature 100(2)
_diffrn_measured_fraction_theta_full 0.994
_diffrn_measured_fraction_theta_max 0.992
_diffrn_measurement_device_type 'Bruker D8 Venture Photon 100 CMOS'
_diffrn_measurement_method 'phi and omega scans'
_diffrn_radiation_source 'I\mS microfocus source'
_diffrn_radiation_type CuK\a
_diffrn_radiation_wavelength 1.54178
_diffrn_reflns_av_R_equivalents 0.0219
_diffrn_reflns_av_unetI/netI 0.0249
_diffrn_reflns_Laue_measured_fraction_full 0.994
_diffrn_reflns_Laue_measured_fraction_max 0.992
_diffrn_reflns_limit_h_max 11
_diffrn_reflns_limit_h_min -11
_diffrn_reflns_limit_k_max 12
_diffrn_reflns_limit_k_min -12
_diffrn_reflns_limit_l_max 40
_diffrn_reflns_limit_l_min -39
_diffrn_reflns_number 25029
_diffrn_reflns_point_group_measured_fraction_full 0.970
_diffrn_reflns_point_group_measured_fraction_max 0.965
_diffrn_reflns_theta_full 67.679
_diffrn_reflns_theta_max 68.612
_diffrn_reflns_theta_min 2.673
_exptl_absorpt_coefficient_mu 0.567
_exptl_absorpt_correction_T_max 0.7531
_exptl_absorpt_correction_T_min 0.6588
_exptl_absorpt_correction_type multi-scan
_exptl_absorpt_process_details 'TWINABS BRUKER AXS'
_exptl_crystal_colour colorless
_exptl_crystal_density_diffrn 1.175
_exptl_crystal_description plate
_exptl_crystal_F_000 1260
_exptl_crystal_size_max 0.358
_exptl_crystal_size_mid 0.229
_exptl_crystal_size_min 0.144
_refine_diff_density_max 0.476
_refine_diff_density_min -0.214
_refine_diff_density_rms 0.060
_refine_ls_abs_structure_details
;
 Flack x determined using 4832 quotients [(I+)-(I-)]/[(I+)+(I-)]
 (Parsons, Flack and Wagner, Acta Cryst. B69 (2013) 249-259).
;
_refine_ls_abs_structure_Flack -0.10(10)
_refine_ls_extinction_method none
_refine_ls_goodness_of_fit_ref 1.123
_refine_ls_hydrogen_treatment mixed
_refine_ls_matrix_type full
_refine_ls_number_parameters 820
_refine_ls_number_reflns 11742
_refine_ls_number_restraints 1
_refine_ls_restrained_S_all 1.123
_refine_ls_R_factor_all 0.0483
_refine_ls_R_factor_gt 0.0461
_refine_ls_shift/su_max 0.001
_refine_ls_shift/su_mean 0.000
_refine_ls_structure_factor_coef Fsqd
_refine_ls_weighting_details 'w=1/[\s^2^(Fo^2^)+(0.0787P)^2^+0.6391P] where P=(Fo^2^+2Fc^2^)/3'
_refine_ls_weighting_scheme calc
_refine_ls_wR_factor_gt 0.1253
_refine_ls_wR_factor_ref 0.1281
_reflns_Friedel_coverage 0.834
_reflns_Friedel_fraction_full 0.942
_reflns_Friedel_fraction_max 0.935
_reflns_number_gt 11206
_reflns_number_total 11742
_reflns_threshold_expression 'I > 2\s(I)'
_cod_data_source_file ja9b12214_si_001.cif
_cod_data_source_block pdv2
_cod_depositor_comments 'Adding full bibliography for 4134166--4134167.cif.'
_cod_original_sg_symbol_H-M 'P 21'
_cod_database_code 4134166
_shelx_shelxl_version_number 2018/3
_shelx_space_group_comment
;
The symmetry employed for this shelxl refinement is uniquely defined
by the following loop, which should always be used as a source of
symmetry information in preference to the above space-group names.
They are only intended as comments.
;
_shelx_estimated_absorpt_t_min 0.823
_shelx_estimated_absorpt_t_max 0.923

loop_
_space_group_symop_operation_xyz
'x, y, z'
'-x, y+1/2, -z'

loop_
_atom_site_label
_atom_site_type_symbol
_atom_site_fract_x
_atom_site_fract_y
_atom_site_fract_z
_atom_site_U_iso_or_equiv
_atom_site_adp_type
_atom_site_occupancy
_atom_site_site_symmetry_order
_atom_site_calc_flag
_atom_site_refinement_flags_posn
_atom_site_refinement_flags_adp
_atom_site_refinement_flags_occupancy
_atom_site_disorder_assembly
_atom_site_disorder_group
C1 C 0.4446(2) 0.3259(2) 0.48200(7) 0.0141(5) Uani 1 1 d . . . . .
H1 H 0.433813 0.417512 0.472249 0.017 Uiso 1 1 calc R U . . .
C2 C 0.4032(2) 0.2305(2) 0.44693(6) 0.0147(5) Uani 1 1 d . . . . .
H2A H 0.419708 0.139919 0.456076 0.018 Uiso 1 1 calc R U . . .
H2B H 0.307058 0.239679 0.439638 0.018 Uiso 1 1 calc R U . . .
C3 C 0.4784(2) 0.2546(2) 0.40941(7) 0.0150(5) Uani 1 1 d . . . . .
H3 H 0.575513 0.255894 0.417498 0.018 Uiso 1 1 calc R U . . .
C4 C 0.4407(2) 0.3826(3) 0.38601(7) 0.0200(5) Uani 1 1 d . . . . .
H4A H 0.485153 0.458872 0.399128 0.024 Uiso 1 1 calc R U . . .
H4B H 0.343867 0.396865 0.384087 0.024 Uiso 1 1 calc R U . . .
C5 C 0.4902(3) 0.3600(3) 0.34380(7) 0.0219(5) Uani 1 1 d . . . . .
H5A H 0.576402 0.403525 0.341791 0.026 Uiso 1 1 calc R U . . .
H5B H 0.425573 0.395485 0.322962 0.026 Uiso 1 1 calc R U . . .
C6 C 0.5044(3) 0.2076(3) 0.33889(7) 0.0238(5) Uani 1 1 d . . . . .
H6A H 0.451996 0.176972 0.314659 0.029 Uiso 1 1 calc R U . . .
H6B H 0.598126 0.183114 0.337277 0.029 Uiso 1 1 calc R U . . .
C7 C 0.4500(2) 0.1481(3) 0.37693(7) 0.0182(5) Uani 1 1 d . . . . .
H7A H 0.353943 0.130427 0.372414 0.022 Uiso 1 1 calc R U . . .
H7B H 0.496346 0.065928 0.384667 0.022 Uiso 1 1 calc R U . . .
C8 C 0.7965(2) 0.2104(3) 0.52317(7) 0.0214(5) Uani 1 1 d . . . . .
C9 C 0.8359(3) 0.0935(3) 0.55009(8) 0.0280(6) Uani 1 1 d . . . . .
H9A H 0.766580 0.077297 0.567907 0.042 Uiso 1 1 calc R U . . .
H9B H 0.919369 0.112542 0.565773 0.042 Uiso 1 1 calc R U . . .
H9C H 0.846835 0.016180 0.533734 0.042 Uiso 1 1 calc R U . . .
C10 C 0.8947(3) 0.2213(3) 0.49034(8) 0.0308(6) Uani 1 1 d . . . . .
H10A H 0.886767 0.143782 0.473412 0.046 Uiso 1 1 calc R U . . .
H10B H 0.985368 0.227769 0.502749 0.046 Uiso 1 1 calc R U . . .
H10C H 0.873800 0.299018 0.474241 0.046 Uiso 1 1 calc R U . . .
C11 C 0.7774(3) 0.3449(3) 0.54519(8) 0.0235(5) Uani 1 1 d . . . . .
C12 C 0.8954(3) 0.4381(3) 0.54783(11) 0.0403(8) Uani 1 1 d . . . . .
H12A H 0.916275 0.461986 0.521056 0.060 Uiso 1 1 calc R U . . .
H12B H 0.972167 0.395344 0.561817 0.060 Uiso 1 1 calc R U . . .
H12C H 0.873438 0.516699 0.562290 0.060 Uiso 1 1 calc R U . . .
C13 C 0.7276(3) 0.3254(4) 0.58712(8) 0.0389(7) Uani 1 1 d . . . . .
H13A H 0.693402 0.408098 0.596439 0.058 Uiso 1 1 calc R U . . .
H13B H 0.801016 0.295826 0.605631 0.058 Uiso 1 1 calc R U . . .
H13C H 0.656986 0.260020 0.585604 0.058 Uiso 1 1 calc R U . . .
C14 C 0.2558(2) 0.4008(3) 0.57890(7) 0.0172(5) Uani 1 1 d . . . . .
C15 C 0.2225(2) 0.5085(3) 0.60205(8) 0.0221(5) Uani 1 1 d . . . . .
H15 H 0.242981 0.594324 0.594133 0.026 Uiso 1 1 calc R U . . .
C16 C 0.1575(3) 0.4877(3) 0.63766(8) 0.0269(6) Uani 1 1 d . . . . .
H16 H 0.135474 0.560674 0.653008 0.032 Uiso 1 1 calc R U . . .
C17 C 0.1262(3) 0.3634(3) 0.65010(8) 0.0273(6) Uani 1 1 d . . . . .
H17 H 0.083055 0.352473 0.673661 0.033 Uiso 1 1 calc R U . . .
C18 C 0.1590(3) 0.2503(3) 0.62734(8) 0.0234(6) Uani 1 1 d . . . . .
C19 C 0.1323(3) 0.1181(3) 0.63957(8) 0.0271(6) Uani 1 1 d . . . . .
H19 H 0.090604 0.103797 0.663219 0.033 Uiso 1 1 calc R U . . .
C20 C 0.1671(3) 0.0122(3) 0.61711(8) 0.0261(6) Uani 1 1 d . . . . .
H20 H 0.149707 -0.073510 0.625802 0.031 Uiso 1 1 calc R U . . .
C21 C 0.2290(3) 0.0304(3) 0.58104(8) 0.0224(5) Uani 1 1 d . . . . .
H21 H 0.250931 -0.042921 0.565878 0.027 Uiso 1 1 calc R U . . .
C22 C 0.2572(2) 0.1570(3) 0.56798(7) 0.0164(5) Uani 1 1 d . . . . .
C23 C 0.2236(2) 0.2695(3) 0.59100(7) 0.0174(5) Uani 1 1 d . . . . .
C24 C 0.4439(2) 0.3044(2) 0.14718(6) 0.0138(5) Uani 1 1 d . . . . .
H24 H 0.432982 0.393472 0.135384 0.017 Uiso 1 1 calc R U . . .
C25 C 0.4016(2) 0.2015(2) 0.11437(7) 0.0155(5) Uani 1 1 d . . . . .
H25A H 0.416408 0.113160 0.125608 0.019 Uiso 1 1 calc R U . . .
H25B H 0.305708 0.210933 0.106705 0.019 Uiso 1 1 calc R U . . .
C26 C 0.4779(2) 0.2140(3) 0.07640(6) 0.0161(5) Uani 1 1 d . . . . .
H26 H 0.574975 0.209234 0.084446 0.019 Uiso 1 1 calc R U . . .
C27 C 0.4414(2) 0.1044(3) 0.04528(7) 0.0191(5) Uani 1 1 d . . . . .
H27A H 0.483775 0.021000 0.053784 0.023 Uiso 1 1 calc R U . . .
H27B H 0.344444 0.091588 0.041615 0.023 Uiso 1 1 calc R U . . .
C28 C 0.4954(3) 0.1543(3) 0.00613(7) 0.0211(5) Uani 1 1 d . . . . .
H28A H 0.436780 0.126548 -0.017242 0.025 Uiso 1 1 calc R U . . .
H28B H 0.585435 0.120046 0.003525 0.025 Uiso 1 1 calc R U . . .
C29 C 0.4978(3) 0.3079(3) 0.00973(7) 0.0227(5) Uani 1 1 d . . . . .
H29A H 0.588433 0.341486 0.007736 0.027 Uiso 1 1 calc R U . . .
H29B H 0.438046 0.347640 -0.011584 0.027 Uiso 1 1 calc R U . . .
C30 C 0.4497(2) 0.3402(3) 0.05151(7) 0.0197(5) Uani 1 1 d . . . . .
H30A H 0.499356 0.415028 0.063776 0.024 Uiso 1 1 calc R U . . .
H30B H 0.354130 0.361188 0.049254 0.024 Uiso 1 1 calc R U . . .
C31 C 0.7770(2) 0.3386(3) 0.20961(7) 0.0185(5) Uani 1 1 d . . . . .
C32 C 0.7303(3) 0.3300(3) 0.25200(8) 0.0309(6) Uani 1 1 d . . . . .
H32A H 0.702009 0.416266 0.260267 0.046 Uiso 1 1 calc R U . . .
H32B H 0.803431 0.299289 0.270458 0.046 Uiso 1 1 calc R U . . .
H32C H 0.656120 0.268979 0.252021 0.046 Uiso 1 1 calc R U . . .
C33 C 0.8951(3) 0.4329(3) 0.20880(9) 0.0311(6) Uani 1 1 d . . . . .
H33A H 0.913684 0.448512 0.181286 0.047 Uiso 1 1 calc R U . . .
H33B H 0.973152 0.394448 0.223426 0.047 Uiso 1 1 calc R U . . .
H33C H 0.873563 0.515529 0.221178 0.047 Uiso 1 1 calc R U . . .
C34 C 0.7973(2) 0.1995(2) 0.19010(7) 0.0170(5) Uani 1 1 d . . . . .
C35 C 0.8346(3) 0.0879(3) 0.21994(8) 0.0245(5) Uani 1 1 d . . . . .
H35A H 0.764108 0.077172 0.237699 0.037 Uiso 1 1 calc R U . . .
H35B H 0.917537 0.109508 0.235531 0.037 Uiso 1 1 calc R U . . .
H35C H 0.845566 0.006696 0.205405 0.037 Uiso 1 1 calc R U . . .
C36 C 0.8957(2) 0.2002(3) 0.15735(8) 0.0256(6) Uani 1 1 d . . . . .
H36A H 0.889955 0.117158 0.143068 0.038 Uiso 1 1 calc R U . . .
H36B H 0.985934 0.212414 0.169575 0.038 Uiso 1 1 calc R U . . .
H36C H 0.873184 0.271563 0.138767 0.038 Uiso 1 1 calc R U . . .
C37 C 0.2541(2) 0.4093(3) 0.24106(7) 0.0173(5) Uani 1 1 d . . . . .
C38 C 0.2185(2) 0.5245(3) 0.26028(8) 0.0231(6) Uani 1 1 d . . . . .
H38 H 0.238689 0.606887 0.249601 0.028 Uiso 1 1 calc R U . . .
C39 C 0.1520(3) 0.5174(3) 0.29585(8) 0.0281(6) Uani 1 1 d . . . . .
H39 H 0.128661 0.595457 0.308518 0.034 Uiso 1 1 calc R U . . .
C40 C 0.1211(2) 0.3980(3) 0.31215(7) 0.0283(6) Uani 1 1 d . . . . .
H40 H 0.077275 0.395706 0.335800 0.034 Uiso 1 1 calc R U . . .
C41 C 0.1548(2) 0.2775(3) 0.29349(7) 0.0225(6) Uani 1 1 d . . . . .
C42 C 0.1267(2) 0.1508(3) 0.30962(7) 0.0270(6) Uani 1 1 d . . . . .
H42 H 0.083724 0.144963 0.333370 0.032 Uiso 1 1 calc R U . . .
C43 C 0.1620(3) 0.0375(3) 0.29059(8) 0.0268(6) Uani 1 1 d . . . . .
H43 H 0.143772 -0.044588 0.301805 0.032 Uiso 1 1 calc R U . . .
C44 C 0.2253(2) 0.0421(3) 0.25454(8) 0.0221(5) Uani 1 1 d . . . . .
H44 H 0.247359 -0.036536 0.241916 0.027 Uiso 1 1 calc R U . . .
C45 C 0.2550(2) 0.1627(3) 0.23764(7) 0.0167(5) Uani 1 1 d . . . . .
C46 C 0.2214(2) 0.2827(3) 0.25698(7) 0.0169(5) Uani 1 1 d . . . . .
C47 C 0.5572(2) 0.8195(2) 0.18354(6) 0.0134(4) Uani 1 1 d . . . . .
H47 H 0.567459 0.911929 0.192603 0.016 Uiso 1 1 calc R U . . .
C48 C 0.5986(2) 0.7254(2) 0.21927(6) 0.0142(4) Uani 1 1 d . . . . .
H48A H 0.583299 0.634298 0.210523 0.017 Uiso 1 1 calc R U . . .
H48B H 0.694413 0.735830 0.226916 0.017 Uiso 1 1 calc R U . . .
C49 C 0.5209(2) 0.7515(2) 0.25627(7) 0.0143(5) Uani 1 1 d . . . . .
H49 H 0.424113 0.751550 0.247615 0.017 Uiso 1 1 calc R U . . .
C50 C 0.5554(2) 0.8809(3) 0.27917(7) 0.0184(5) Uani 1 1 d . . . . .
H50A H 0.510535 0.955999 0.265489 0.022 Uiso 1 1 calc R U . . .
H50B H 0.652050 0.896549 0.281520 0.022 Uiso 1 1 calc R U . . .
C51 C 0.5036(2) 0.8594(3) 0.32123(7) 0.0202(5) Uani 1 1 d . . . . .
H51A H 0.416837 0.902439 0.322664 0.024 Uiso 1 1 calc R U . . .
H51B H 0.566870 0.895948 0.342234 0.024 Uiso 1 1 calc R U . . .
C52 C 0.4901(3) 0.7072(3) 0.32657(7) 0.0222(5) Uani 1 1 d . . . . .
H52A H 0.541023 0.677832 0.351218 0.027 Uiso 1 1 calc R U . . .
H52B H 0.396309 0.682189 0.327657 0.027 Uiso 1 1 calc R U . . .
C53 C 0.5478(2) 0.6463(3) 0.28929(6) 0.0183(5) Uani 1 1 d . . . . .
H53A H 0.643757 0.629469 0.294488 0.022 Uiso 1 1 calc R U . . .
H53B H 0.502445 0.563611 0.281604 0.022 Uiso 1 1 calc R U . . .
C54 C 0.1363(3) 0.9226(3) 0.10274(8) 0.0281(6) Uani 1 1 d . . . . .
H54A H 0.108804 1.006235 0.113286 0.042 Uiso 1 1 calc R U . . .
H54B H 0.059748 0.879594 0.088711 0.042 Uiso 1 1 calc R U . . .
H54C H 0.204156 0.937444 0.084352 0.042 Uiso 1 1 calc R U . . .
C55 C 0.0948(3) 0.8305(3) 0.16986(8) 0.0323(6) Uani 1 1 d . . . . .
H55A H 0.125500 0.766069 0.189922 0.049 Uiso 1 1 calc R U . . .
H55B H 0.006830 0.805887 0.158011 0.049 Uiso 1 1 calc R U . . .
H55C H 0.090304 0.916352 0.182294 0.049 Uiso 1 1 calc R U . . .
C56 C 0.1929(2) 0.8356(3) 0.13706(8) 0.0218(5) Uani 1 1 d . . . . .
C57 C 0.2409(2) 0.6956(3) 0.12488(7) 0.0218(5) Uani 1 1 d . . . . .
C58 C 0.1400(3) 0.5848(3) 0.12691(9) 0.0315(6) Uani 1 1 d . . . . .
H58A H 0.179437 0.502945 0.118889 0.047 Uiso 1 1 calc R U . . .
H58B H 0.061307 0.604183 0.109043 0.047 Uiso 1 1 calc R U . . .
H58C H 0.114938 0.576745 0.154099 0.047 Uiso 1 1 calc R U . . .
C59 C 0.2971(3) 0.6954(3) 0.08324(8) 0.0315(6) Uani 1 1 d . . . . .
H59A H 0.357259 0.769364 0.081415 0.047 Uiso 1 1 calc R U . . .
H59B H 0.223926 0.702685 0.062500 0.047 Uiso 1 1 calc R U . . .
H59C H 0.345198 0.614072 0.079766 0.047 Uiso 1 1 calc R U . . .
C60 C 0.7455(2) 0.6412(3) 0.09918(7) 0.0163(5) Uani 1 1 d . . . . .
C61 C 0.7728(2) 0.5135(3) 0.08698(8) 0.0212(5) Uani 1 1 d . . . . .
H61 H 0.750328 0.441627 0.102700 0.025 Uiso 1 1 calc R U . . .
C62 C 0.8341(2) 0.4914(3) 0.05103(8) 0.0257(6) Uani 1 1 d . . . . .
H62 H 0.851037 0.404916 0.042987 0.031 Uiso 1 1 calc R U . . .
C63 C 0.8694(2) 0.5962(3) 0.02759(7) 0.0259(6) Uani 1 1 d . . . . .
H63 H 0.910680 0.580032 0.003980 0.031 Uiso 1 1 calc R U . . .
C64 C 0.8433(2) 0.7291(3) 0.03910(7) 0.0214(5) Uani 1 1 d . . . . .
C65 C 0.8748(2) 0.8405(3) 0.01522(7) 0.0256(6) Uani 1 1 d . . . . .
H65 H 0.916286 0.827461 -0.008531 0.031 Uiso 1 1 calc R U . . .
C66 C 0.8446(2) 0.9659(3) 0.02688(8) 0.0254(6) Uani 1 1 d . . . . .
H66 H 0.865431 1.037456 0.010819 0.031 Uiso 1 1 calc R U . . .
C67 C 0.7825(2) 0.9895(3) 0.06285(7) 0.0213(5) Uani 1 1 d . . . . .
H67 H 0.763786 1.076045 0.070443 0.026 Uiso 1 1 calc R U . . .
C68 C 0.7495(2) 0.8843(3) 0.08678(7) 0.0164(5) Uani 1 1 d . . . . .
C69 C 0.7802(2) 0.7518(3) 0.07540(7) 0.0165(5) Uani 1 1 d . . . . .
B1 B 0.3589(2) 0.3069(3) 0.51963(8) 0.0147(5) Uani 1 1 d . . . . .
B2 B 0.5934(3) 0.3061(3) 0.50077(7) 0.0137(5) Uani 1 1 d . . . . .
B3 B 0.3582(2) 0.2957(3) 0.18526(8) 0.0149(5) Uani 1 1 d . . . . .
B4 B 0.5929(3) 0.2889(3) 0.16619(7) 0.0142(5) Uani 1 1 d . . . . .
B5 B 0.6449(2) 0.7956(3) 0.14646(8) 0.0144(5) Uani 1 1 d . . . . .
B6 B 0.4084(3) 0.7958(3) 0.16533(7) 0.0133(5) Uani 1 1 d . . . . .
N1 N 0.3204(2) 0.1788(2) 0.53259(6) 0.0159(4) Uani 1 1 d . . . . .
N2 N 0.32209(19) 0.4158(2) 0.54372(6) 0.0160(4) Uani 1 1 d . . . . .
N3 N 0.32263(19) 0.4118(2) 0.20621(6) 0.0160(4) Uani 1 1 d . . . . .
N4 N 0.3191(2) 0.1722(2) 0.20175(6) 0.0160(4) Uani 1 1 d . . . . .
N5 N 0.6823(2) 0.6665(2) 0.13451(6) 0.0154(4) Uani 1 1 d . . . . .
N6 N 0.68331(19) 0.9026(2) 0.12182(6) 0.0161(4) Uani 1 1 d . . . . .
O1 O 0.66656(16) 0.40643(17) 0.51981(5) 0.0193(4) Uani 1 1 d . . . . .
O2 O 0.66136(16) 0.18669(17) 0.50299(5) 0.0186(4) Uani 1 1 d . . . . .
O3 O 0.66397(15) 0.39405(17) 0.18370(5) 0.0165(3) Uani 1 1 d . . . . .
O4 O 0.66253(16) 0.17125(17) 0.17007(5) 0.0166(3) Uani 1 1 d . . . . .
O5 O 0.35603(16) 0.67215(17) 0.15505(5) 0.0187(4) Uani 1 1 d . . . . .
O6 O 0.31891(16) 0.89577(18) 0.15492(5) 0.0189(4) Uani 1 1 d . . . . .
H1N H 0.338(3) 0.110(4) 0.5200(10) 0.029(8) Uiso 1 1 d . . . . .
H2N H 0.339(3) 0.497(4) 0.5356(9) 0.022(8) Uiso 1 1 d . . . . .
H3N H 0.340(3) 0.489(4) 0.1964(9) 0.022(8) Uiso 1 1 d . . . . .
H4N H 0.333(3) 0.098(4) 0.1905(10) 0.026(8) Uiso 1 1 d . . . . .
H5N H 0.662(3) 0.600(3) 0.1486(9) 0.020(7) Uiso 1 1 d . . . . .
H6N H 0.668(3) 0.991(4) 0.1290(9) 0.025(8) Uiso 1 1 d . . . . .

loop_
_atom_site_aniso_label
_atom_site_aniso_U_11
_atom_site_aniso_U_22
_atom_site_aniso_U_33
_atom_site_aniso_U_23
_atom_site_aniso_U_13
_atom_site_aniso_U_12
C1 0.0140(10) 0.0132(11) 0.0148(10) 0.0013(8) 0.0003(8) 0.0000(8)
C2 0.0148(11) 0.0166(11) 0.0124(10) -0.0007(9) -0.0001(8) -0.0031(9)
C3 0.0151(11) 0.0163(12) 0.0134(10) 0.0001(9) -0.0009(8) -0.0007(8)
C4 0.0247(12) 0.0176(12) 0.0173(11) 0.0026(9) 0.0005(9) 0.0011(10)
C5 0.0232(12) 0.0246(14) 0.0173(11) 0.0054(10) -0.0019(9) -0.0029(10)
C6 0.0289(13) 0.0273(14) 0.0150(11) 0.0002(10) 0.0009(9) 0.0026(11)
C7 0.0216(11) 0.0186(12) 0.0141(11) -0.0019(9) -0.0003(9) 0.0008(10)
C8 0.0177(11) 0.0193(13) 0.0263(12) -0.0027(10) -0.0041(9) 0.0011(10)
C9 0.0266(13) 0.0215(13) 0.0337(14) 0.0015(11) -0.0099(11) 0.0032(11)
C10 0.0224(13) 0.0382(16) 0.0320(14) -0.0001(13) 0.0043(10) 0.0089(12)
C11 0.0193(12) 0.0197(13) 0.0297(13) -0.0039(11) -0.0074(10) 0.0045(10)
C12 0.0242(13) 0.0244(15) 0.069(2) -0.0075(14) -0.0147(13) -0.0022(12)
C13 0.0416(16) 0.049(2) 0.0253(14) -0.0085(13) -0.0035(12) 0.0157(15)
C14 0.0106(10) 0.0234(13) 0.0173(10) -0.0031(10) -0.0010(8) 0.0013(9)
C15 0.0163(11) 0.0249(14) 0.0245(12) -0.0079(10) -0.0004(9) 0.0003(10)
C16 0.0178(12) 0.0407(17) 0.0224(12) -0.0123(12) 0.0019(9) 0.0044(11)
C17 0.0161(11) 0.0482(18) 0.0181(11) -0.0039(12) 0.0040(9) -0.0007(11)
C18 0.0120(11) 0.0390(17) 0.0188(12) 0.0003(11) -0.0007(9) -0.0008(10)
C19 0.0170(11) 0.0442(18) 0.0204(12) 0.0107(11) 0.0025(9) -0.0051(11)
C20 0.0178(12) 0.0321(15) 0.0281(13) 0.0123(11) 0.0006(10) -0.0035(11)
C21 0.0189(12) 0.0217(13) 0.0264(13) 0.0047(10) 0.0001(10) -0.0005(10)
C22 0.0104(10) 0.0223(13) 0.0161(11) 0.0016(10) -0.0016(8) 0.0001(9)
C23 0.0099(10) 0.0264(14) 0.0154(11) 0.0016(9) -0.0013(9) 0.0001(9)
C24 0.0151(11) 0.0137(11) 0.0127(10) 0.0002(9) 0.0007(8) 0.0004(9)
C25 0.0146(10) 0.0176(12) 0.0142(10) -0.0006(9) 0.0003(8) -0.0020(9)
C26 0.0140(10) 0.0212(13) 0.0127(10) -0.0003(9) -0.0006(8) 0.0001(9)
C27 0.0221(11) 0.0199(13) 0.0153(11) -0.0021(9) 0.0013(9) 0.0008(9)
C28 0.0233(11) 0.0274(14) 0.0125(11) 0.0001(10) 0.0015(9) 0.0038(10)
C29 0.0223(12) 0.0292(15) 0.0163(11) 0.0034(10) 0.0004(9) -0.0034(11)
C30 0.0233(12) 0.0205(13) 0.0150(11) 0.0018(9) -0.0002(9) -0.0001(10)
C31 0.0166(11) 0.0181(12) 0.0200(11) -0.0018(9) -0.0035(9) 0.0022(9)
C32 0.0354(14) 0.0361(16) 0.0207(12) -0.0072(11) -0.0002(10) 0.0116(12)
C33 0.0200(12) 0.0220(14) 0.0497(16) -0.0060(12) -0.0062(11) -0.0038(11)
C34 0.0140(10) 0.0173(12) 0.0193(11) -0.0017(9) -0.0009(8) 0.0010(9)
C35 0.0222(12) 0.0229(13) 0.0275(12) 0.0027(11) -0.0034(10) 0.0045(10)
C36 0.0183(11) 0.0304(15) 0.0287(13) 0.0000(11) 0.0059(10) 0.0052(11)
C37 0.0094(10) 0.0249(13) 0.0172(11) -0.0040(10) -0.0008(8) 0.0004(9)
C38 0.0156(11) 0.0245(14) 0.0291(13) -0.0082(10) 0.0019(10) -0.0019(10)
C39 0.0166(11) 0.0361(16) 0.0322(14) -0.0160(12) 0.0051(10) 0.0008(11)
C40 0.0164(11) 0.0495(18) 0.0196(11) -0.0101(12) 0.0045(9) -0.0019(12)
C41 0.0123(11) 0.0386(16) 0.0166(11) -0.0004(11) -0.0001(9) -0.0028(10)
C42 0.0171(11) 0.0473(18) 0.0167(11) 0.0057(12) 0.0026(9) -0.0072(12)
C43 0.0165(11) 0.0359(16) 0.0270(13) 0.0150(12) -0.0039(10) -0.0078(11)
C44 0.0172(12) 0.0236(13) 0.0248(12) 0.0042(10) -0.0025(9) -0.0013(10)
C45 0.0103(10) 0.0241(13) 0.0151(11) 0.0027(10) -0.0030(8) -0.0006(9)
C46 0.0094(10) 0.0257(13) 0.0152(11) 0.0001(10) -0.0008(8) -0.0008(9)
C47 0.0141(10) 0.0142(11) 0.0117(10) -0.0005(8) 0.0008(8) 0.0000(8)
C48 0.0146(10) 0.0165(11) 0.0114(10) 0.0009(9) -0.0001(8) 0.0023(9)
C49 0.0139(10) 0.0159(12) 0.0128(10) -0.0006(8) 0.0003(8) -0.0002(8)
C50 0.0223(11) 0.0181(13) 0.0148(10) -0.0009(9) 0.0019(8) -0.0018(9)
C51 0.0215(11) 0.0245(14) 0.0147(11) -0.0042(10) 0.0023(9) 0.0014(10)
C52 0.0263(12) 0.0263(14) 0.0142(11) 0.0003(10) 0.0026(9) -0.0045(11)
C53 0.0216(11) 0.0206(13) 0.0126(10) 0.0016(9) 0.0006(8) -0.0001(10)
C54 0.0247(12) 0.0203(13) 0.0373(14) 0.0038(11) -0.0085(10) 0.0014(10)
C55 0.0210(12) 0.0436(18) 0.0326(14) -0.0058(13) 0.0033(10) 0.0014(12)
C56 0.0169(11) 0.0199(13) 0.0273(12) -0.0012(10) -0.0049(9) -0.0002(9)
C57 0.0182(11) 0.0192(13) 0.0267(12) 0.0015(10) -0.0051(9) -0.0002(10)
C58 0.0259(13) 0.0216(14) 0.0443(16) 0.0036(12) -0.0127(11) -0.0054(11)
C59 0.0353(14) 0.0350(16) 0.0237(12) -0.0067(11) 0.0000(10) 0.0034(12)
C60 0.0104(10) 0.0223(13) 0.0157(11) -0.0034(9) -0.0020(8) 0.0008(9)
C61 0.0168(11) 0.0222(14) 0.0240(12) -0.0031(10) -0.0020(9) 0.0015(9)
C62 0.0165(11) 0.0310(15) 0.0289(13) -0.0133(11) -0.0018(10) 0.0066(10)
C63 0.0151(11) 0.0440(17) 0.0187(12) -0.0100(11) 0.0022(9) 0.0056(11)
C64 0.0108(10) 0.0377(16) 0.0152(11) -0.0030(11) -0.0006(8) 0.0016(10)
C65 0.0141(11) 0.0495(18) 0.0136(11) 0.0037(11) 0.0033(8) 0.0006(11)
C66 0.0146(11) 0.0405(16) 0.0211(12) 0.0127(11) 0.0008(9) -0.0021(11)
C67 0.0148(11) 0.0273(14) 0.0214(12) 0.0074(10) 0.0004(9) -0.0003(10)
C68 0.0102(10) 0.0249(13) 0.0138(10) 0.0004(9) -0.0013(8) 0.0011(9)
C69 0.0102(10) 0.0254(14) 0.0134(10) 0.0002(9) -0.0010(8) 0.0002(9)
B1 0.0111(11) 0.0175(14) 0.0152(12) 0.0002(10) -0.0010(9) 0.0025(10)
B2 0.0147(12) 0.0145(13) 0.0122(11) 0.0012(9) 0.0040(9) -0.0002(10)
B3 0.0101(11) 0.0193(13) 0.0149(12) 0.0002(11) -0.0016(9) 0.0015(10)
B4 0.0143(12) 0.0164(12) 0.0121(11) 0.0009(10) 0.0035(9) 0.0012(10)
B5 0.0093(11) 0.0198(13) 0.0136(11) -0.0002(10) -0.0015(9) -0.0010(10)
B6 0.0152(12) 0.0154(12) 0.0097(11) 0.0006(9) 0.0031(9) -0.0005(10)
N1 0.0160(9) 0.0152(11) 0.0171(9) -0.0010(8) 0.0042(7) 0.0015(8)
N2 0.0144(9) 0.0153(11) 0.0183(9) -0.0002(8) 0.0022(7) -0.0007(8)
N3 0.0154(9) 0.0158(11) 0.0171(9) 0.0006(8) 0.0033(7) -0.0011(8)
N4 0.0149(9) 0.0177(11) 0.0159(9) -0.0020(8) 0.0033(7) 0.0021(8)
N5 0.0163(9) 0.0164(11) 0.0141(9) 0.0020(8) 0.0042(7) -0.0013(8)
N6 0.0156(9) 0.0175(11) 0.0154(9) 0.0009(8) 0.0031(7) 0.0005(8)
O1 0.0151(8) 0.0141(9) 0.0278(9) -0.0015(7) -0.0045(6) 0.0014(7)
O2 0.0163(8) 0.0135(9) 0.0248(8) -0.0025(7) -0.0044(6) 0.0011(6)
O3 0.0137(8) 0.0145(8) 0.0206(8) 0.0003(7) -0.0022(6) 0.0015(6)
O4 0.0147(7) 0.0161(9) 0.0187(8) -0.0034(6) -0.0013(6) 0.0005(6)
O5 0.0162(8) 0.0151(9) 0.0237(8) 0.0026(7) -0.0041(6) -0.0002(7)
O6 0.0157(8) 0.0158(8) 0.0240(8) -0.0008(7) -0.0042(6) 0.0006(7)

loop_
_atom_type_symbol
_atom_type_description
_atom_type_scat_dispersion_real
_atom_type_scat_dispersion_imag
_atom_type_scat_source
C C 0.0181 0.0091 'International Tables Vol C Tables 4.2.6.8 and 6.1.1.4'
H H 0.0000 0.0000 'International Tables Vol C Tables 4.2.6.8 and 6.1.1.4'
B B 0.0090 0.0039 'International Tables Vol C Tables 4.2.6.8 and 6.1.1.4'
N N 0.0311 0.0180 'International Tables Vol C Tables 4.2.6.8 and 6.1.1.4'
O O 0.0492 0.0322 'International Tables Vol C Tables 4.2.6.8 and 6.1.1.4'

loop_
_geom_angle_atom_site_label_1
_geom_angle_atom_site_label_2
_geom_angle_atom_site_label_3
_geom_angle
_geom_angle_site_symmetry_1
_geom_angle_site_symmetry_3
_geom_angle_publ_flag
C2 C1 B2 113.76(19) . . ?
C2 C1 B1 113.27(19) . . ?
B2 C1 B1 103.02(17) . . ?
C2 C1 H1 108.9 . . ?
B2 C1 H1 108.9 . . ?
B1 C1 H1 108.9 . . ?
C3 C2 C1 113.61(18) . . ?
C3 C2 H2A 108.8 . . ?
C1 C2 H2A 108.8 . . ?
C3 C2 H2B 108.8 . . ?
C1 C2 H2B 108.8 . . ?
H2A C2 H2B 107.7 . . ?
C2 C3 C7 112.95(19) . . ?
C2 C3 C4 115.55(19) . . ?
C7 C3 C4 102.11(18) . . ?
C2 C3 H3 108.6 . . ?
C7 C3 H3 108.6 . . ?
C4 C3 H3 108.6 . . ?
C3 C4 C5 104.7(2) . . ?
C3 C4 H4A 110.8 . . ?
C5 C4 H4A 110.8 . . ?
C3 C4 H4B 110.8 . . ?
C5 C4 H4B 110.8 . . ?
H4A C4 H4B 108.9 . . ?
C4 C5 C6 106.3(2) . . ?
C4 C5 H5A 110.5 . . ?
C6 C5 H5A 110.5 . . ?
C4 C5 H5B 110.5 . . ?
C6 C5 H5B 110.5 . . ?
H5A C5 H5B 108.7 . . ?
C7 C6 C5 104.9(2) . . ?
C7 C6 H6A 110.8 . . ?
C5 C6 H6A 110.8 . . ?
C7 C6 H6B 110.8 . . ?
C5 C6 H6B 110.8 . . ?
H6A C6 H6B 108.8 . . ?
C3 C7 C6 104.4(2) . . ?
C3 C7 H7A 110.9 . . ?
C6 C7 H7A 110.9 . . ?
C3 C7 H7B 110.9 . . ?
C6 C7 H7B 110.9 . . ?
H7A C7 H7B 108.9 . . ?
O2 C8 C9 108.9(2) . . ?
O2 C8 C10 107.62(19) . . ?
C9 C8 C10 109.2(2) . . ?
O2 C8 C11 102.21(18) . . ?
C9 C8 C11 115.8(2) . . ?
C10 C8 C11 112.6(2) . . ?
C8 C9 H9A 109.5 . . ?
C8 C9 H9B 109.5 . . ?
H9A C9 H9B 109.5 . . ?
C8 C9 H9C 109.5 . . ?
H9A C9 H9C 109.5 . . ?
H9B C9 H9C 109.5 . . ?
C8 C10 H10A 109.5 . . ?
C8 C10 H10B 109.5 . . ?
H10A C10 H10B 109.5 . . ?
C8 C10 H10C 109.5 . . ?
H10A C10 H10C 109.5 . . ?
H10B C10 H10C 109.5 . . ?
O1 C11 C12 108.4(2) . . ?
O1 C11 C13 106.9(2) . . ?
C12 C11 C13 109.9(2) . . ?
O1 C11 C8 102.33(18) . . ?
C12 C11 C8 116.4(2) . . ?
C13 C11 C8 112.2(2) . . ?
C11 C12 H12A 109.5 . . ?
C11 C12 H12B 109.5 . . ?
H12A C12 H12B 109.5 . . ?
C11 C12 H12C 109.5 . . ?
H12A C12 H12C 109.5 . . ?
H12B C12 H12C 109.5 . . ?
C11 C13 H13A 109.5 . . ?
C11 C13 H13B 109.5 . . ?
H13A C13 H13B 109.5 . . ?
C11 C13 H13C 109.5 . . ?
H13A C13 H13C 109.5 . . ?
H13B C13 H13C 109.5 . . ?
C15 C14 N2 122.1(2) . . ?
C15 C14 C23 119.9(2) . . ?
N2 C14 C23 118.0(2) . . ?
C14 C15 C16 119.8(3) . . ?
C14 C15 H15 120.1 . . ?
C16 C15 H15 120.1 . . ?
C17 C16 C15 121.5(2) . . ?
C17 C16 H16 119.2 . . ?
C15 C16 H16 119.2 . . ?
C16 C17 C18 120.4(2) . . ?
C16 C17 H17 119.8 . . ?
C18 C17 H17 119.8 . . ?
C17 C18 C19 122.7(2) . . ?
C17 C18 C23 118.8(2) . . ?
C19 C18 C23 118.4(2) . . ?
C20 C19 C18 120.9(2) . . ?
C20 C19 H19 119.6 . . ?
C18 C19 H19 119.6 . . ?
C19 C20 C21 121.0(3) . . ?
C19 C20 H20 119.5 . . ?
C21 C20 H20 119.5 . . ?
C22 C21 C20 120.3(3) . . ?
C22 C21 H21 119.9 . . ?
C20 C21 H21 119.9 . . ?
C21 C22 N1 121.8(2) . . ?
C21 C22 C23 120.1(2) . . ?
N1 C22 C23 118.1(2) . . ?
C22 C23 C14 121.2(2) . . ?
C22 C23 C18 119.3(2) . . ?
C14 C23 C18 119.5(2) . . ?
C25 C24 B4 114.18(19) . . ?
C25 C24 B3 113.25(19) . . ?
B4 C24 B3 103.20(17) . . ?
C25 C24 H24 108.7 . . ?
B4 C24 H24 108.7 . . ?
B3 C24 H24 108.7 . . ?
C26 C25 C24 113.78(19) . . ?
C26 C25 H25A 108.8 . . ?
C24 C25 H25A 108.8 . . ?
C26 C25 H25B 108.8 . . ?
C24 C25 H25B 108.8 . . ?
H25A C25 H25B 107.7 . . ?
C30 C26 C25 115.6(2) . . ?
C30 C26 C27 102.25(17) . . ?
C25 C26 C27 112.95(19) . . ?
C30 C26 H26 108.6 . . ?
C25 C26 H26 108.6 . . ?
C27 C26 H26 108.6 . . ?
C28 C27 C26 104.8(2) . . ?
C28 C27 H27A 110.8 . . ?
C26 C27 H27A 110.8 . . ?
C28 C27 H27B 110.8 . . ?
C26 C27 H27B 110.8 . . ?
H27A C27 H27B 108.9 . . ?
C27 C28 C29 105.4(2) . . ?
C27 C28 H28A 110.7 . . ?
C29 C28 H28A 110.7 . . ?
C27 C28 H28B 110.7 . . ?
C29 C28 H28B 110.7 . . ?
H28A C28 H28B 108.8 . . ?
C30 C29 C28 106.0(2) . . ?
C30 C29 H29A 110.5 . . ?
C28 C29 H29A 110.5 . . ?
C30 C29 H29B 110.5 . . ?
C28 C29 H29B 110.5 . . ?
H29A C29 H29B 108.7 . . ?
C26 C30 C29 104.7(2) . . ?
C26 C30 H30A 110.8 . . ?
C29 C30 H30A 110.8 . . ?
C26 C30 H30B 110.8 . . ?
C29 C30 H30B 110.8 . . ?
H30A C30 H30B 108.9 . . ?
O3 C31 C33 108.0(2) . . ?
O3 C31 C32 106.49(19) . . ?
C33 C31 C32 110.6(2) . . ?
O3 C31 C34 102.60(17) . . ?
C33 C31 C34 115.2(2) . . ?
C32 C31 C34 113.1(2) . . ?
C31 C32 H32A 109.5 . . ?
C31 C32 H32B 109.5 . . ?
H32A C32 H32B 109.5 . . ?
C31 C32 H32C 109.5 . . ?
H32A C32 H32C 109.5 . . ?
H32B C32 H32C 109.5 . . ?
C31 C33 H33A 109.5 . . ?
C31 C33 H33B 109.5 . . ?
H33A C33 H33B 109.5 . . ?
C31 C33 H33C 109.5 . . ?
H33A C33 H33C 109.5 . . ?
H33B C33 H33C 109.5 . . ?
O4 C34 C35 108.21(19) . . ?
O4 C34 C36 107.14(18) . . ?
C35 C34 C36 109.4(2) . . ?
O4 C34 C31 102.40(17) . . ?
C35 C34 C31 115.11(19) . . ?
C36 C34 C31 113.9(2) . . ?
C34 C35 H35A 109.5 . . ?
C34 C35 H35B 109.5 . . ?
H35A C35 H35B 109.5 . . ?
C34 C35 H35C 109.5 . . ?
H35A C35 H35C 109.5 . . ?
H35B C35 H35C 109.5 . . ?
C34 C36 H36A 109.5 . . ?
C34 C36 H36B 109.5 . . ?
H36A C36 H36B 109.5 . . ?
C34 C36 H36C 109.5 . . ?
H36A C36 H36C 109.5 . . ?
H36B C36 H36C 109.5 . . ?
C38 C37 N3 122.1(2) . . ?
C38 C37 C46 120.1(2) . . ?
N3 C37 C46 117.8(2) . . ?
C37 C38 C39 120.2(3) . . ?
C37 C38 H38 119.9 . . ?
C39 C38 H38 119.9 . . ?
C40 C39 C38 121.2(3) . . ?
C40 C39 H39 119.4 . . ?
C38 C39 H39 119.4 . . ?
C39 C40 C41 120.7(2) . . ?
C39 C40 H40 119.6 . . ?
C41 C40 H40 119.6 . . ?
C40 C41 C42 122.8(2) . . ?
C40 C41 C46 118.9(3) . . ?
C42 C41 C46 118.2(2) . . ?
C43 C42 C41 120.6(2) . . ?
C43 C42 H42 119.7 . . ?
C41 C42 H42 119.7 . . ?
C42 C43 C44 121.4(3) . . ?
C42 C43 H43 119.3 . . ?
C44 C43 H43 119.3 . . ?
C45 C44 C43 120.3(3) . . ?
C45 C44 H44 119.9 . . ?
C43 C44 H44 119.9 . . ?
C44 C45 N4 122.3(2) . . ?
C44 C45 C46 119.8(2) . . ?
N4 C45 C46 117.9(2) . . ?
C45 C46 C37 121.4(2) . . ?
C45 C46 C41 119.7(2) . . ?
C37 C46 C41 118.9(2) . . ?
C48 C47 B6 112.49(19) . . ?
C48 C47 B5 112.00(18) . . ?
B6 C47 B5 103.98(17) . . ?
C48 C47 H47 109.4 . . ?
B6 C47 H47 109.4 . . ?
B5 C47 H47 109.4 . . ?
C49 C48 C47 113.07(18) . . ?
C49 C48 H48A 109.0 . . ?
C47 C48 H48A 109.0 . . ?
C49 C48 H48B 109.0 . . ?
C47 C48 H48B 109.0 . . ?
H48A C48 H48B 107.8 . . ?
C48 C49 C53 112.80(18) . . ?
C48 C49 C50 115.89(19) . . ?
C53 C49 C50 102.41(18) . . ?
C48 C49 H49 108.5 . . ?
C53 C49 H49 108.5 . . ?
C50 C49 H49 108.5 . . ?
C49 C50 C51 104.54(19) . . ?
C49 C50 H50A 110.8 . . ?
C51 C50 H50A 110.8 . . ?
C49 C50 H50B 110.8 . . ?
C51 C50 H50B 110.8 . . ?
H50A C50 H50B 108.9 . . ?
C50 C51 C52 106.31(19) . . ?
C50 C51 H51A 110.5 . . ?
C52 C51 H51A 110.5 . . ?
C50 C51 H51B 110.5 . . ?
C52 C51 H51B 110.5 . . ?
H51A C51 H51B 108.7 . . ?
C53 C52 C51 105.10(19) . . ?
C53 C52 H52A 110.7 . . ?
C51 C52 H52A 110.7 . . ?
C53 C52 H52B 110.7 . . ?
C51 C52 H52B 110.7 . . ?
H52A C52 H52B 108.8 . . ?
C49 C53 C52 104.3(2) . . ?
C49 C53 H53A 110.9 . . ?
C52 C53 H53A 110.9 . . ?
C49 C53 H53B 110.9 . . ?
C52 C53 H53B 110.9 . . ?
H53A C53 H53B 108.9 . . ?
C56 C54 H54A 109.5 . . ?
C56 C54 H54B 109.5 . . ?
H54A C54 H54B 109.5 . . ?
C56 C54 H54C 109.5 . . ?
H54A C54 H54C 109.5 . . ?
H54B C54 H54C 109.5 . . ?
C56 C55 H55A 109.5 . . ?
C56 C55 H55B 109.5 . . ?
H55A C55 H55B 109.5 . . ?
C56 C55 H55C 109.5 . . ?
H55A C55 H55C 109.5 . . ?
H55B C55 H55C 109.5 . . ?
O6 C56 C54 108.4(2) . . ?
O6 C56 C55 107.57(19) . . ?
C54 C56 C55 109.8(2) . . ?
O6 C56 C57 102.01(18) . . ?
C54 C56 C57 115.7(2) . . ?
C55 C56 C57 112.7(2) . . ?
O5 C57 C58 109.4(2) . . ?
O5 C57 C59 106.86(19) . . ?
C58 C57 C59 109.6(2) . . ?
O5 C57 C56 101.95(18) . . ?
C58 C57 C56 116.0(2) . . ?
C59 C57 C56 112.3(2) . . ?
C57 C58 H58A 109.5 . . ?
C57 C58 H58B 109.5 . . ?
H58A C58 H58B 109.5 . . ?
C57 C58 H58C 109.5 . . ?
H58A C58 H58C 109.5 . . ?
H58B C58 H58C 109.5 . . ?
C57 C59 H59A 109.5 . . ?
C57 C59 H59B 109.5 . . ?
H59A C59 H59B 109.5 . . ?
C57 C59 H59C 109.5 . . ?
H59A C59 H59C 109.5 . . ?
H59B C59 H59C 109.5 . . ?
C61 C60 N5 121.9(2) . . ?
C61 C60 C69 120.1(2) . . ?
N5 C60 C69 118.0(2) . . ?
C60 C61 C62 120.5(2) . . ?
C60 C61 H61 119.8 . . ?
C62 C61 H61 119.8 . . ?
C63 C62 C61 120.7(3) . . ?
C63 C62 H62 119.6 . . ?
C61 C62 H62 119.6 . . ?
C62 C63 C64 120.6(2) . . ?
C62 C63 H63 119.7 . . ?
C64 C63 H63 119.7 . . ?
C63 C64 C65 122.5(2) . . ?
C63 C64 C69 118.9(2) . . ?
C65 C64 C69 118.6(3) . . ?
C66 C65 C64 120.5(2) . . ?
C66 C65 H65 119.8 . . ?
C64 C65 H65 119.8 . . ?
C65 C66 C67 121.3(2) . . ?
C65 C66 H66 119.3 . . ?
C67 C66 H66 119.3 . . ?
C68 C67 C66 120.1(3) . . ?
C68 C67 H67 120.0 . . ?
C66 C67 H67 120.0 . . ?
C67 C68 N6 122.1(2) . . ?
C67 C68 C69 119.8(2) . . ?
N6 C68 C69 118.1(2) . . ?
C64 C69 C60 119.3(2) . . ?
C64 C69 C68 119.6(2) . . ?
C60 C69 C68 121.1(2) . . ?
N2 B1 N1 116.0(2) . . ?
N2 B1 C1 122.2(2) . . ?
N1 B1 C1 121.7(2) . . ?
O1 B2 O2 112.4(2) . . ?
O1 B2 C1 122.4(2) . . ?
O2 B2 C1 125.0(2) . . ?
N3 B3 N4 116.2(2) . . ?
N3 B3 C24 121.2(2) . . ?
N4 B3 C24 122.5(2) . . ?
O4 B4 O3 112.9(2) . . ?
O4 B4 C24 125.1(2) . . ?
O3 B4 C24 121.8(2) . . ?
N5 B5 N6 116.2(2) . . ?
N5 B5 C47 122.1(2) . . ?
N6 B5 C47 121.6(2) . . ?
O6 B6 O5 112.2(2) . . ?
O6 B6 C47 123.9(2) . . ?
O5 B6 C47 123.8(2) . . ?
C22 N1 B1 123.3(2) . . ?
C22 N1 H1N 115(2) . . ?
B1 N1 H1N 122(2) . . ?
C14 N2 B1 123.3(2) . . ?
C14 N2 H2N 118(2) . . ?
B1 N2 H2N 119(2) . . ?
C37 N3 B3 123.6(2) . . ?
C37 N3 H3N 117(2) . . ?
B3 N3 H3N 119(2) . . ?
C45 N4 B3 123.0(2) . . ?
C45 N4 H4N 114(2) . . ?
B3 N4 H4N 123(2) . . ?
C60 N5 B5 123.3(2) . . ?
C60 N5 H5N 118(2) . . ?
B5 N5 H5N 119(2) . . ?
C68 N6 B5 123.2(2) . . ?
C68 N6 H6N 115.7(19) . . ?
B5 N6 H6N 121.0(19) . . ?
B2 O1 C11 107.29(19) . . ?
B2 O2 C8 107.95(19) . . ?
B4 O3 C31 107.18(19) . . ?
B4 O4 C34 107.96(18) . . ?
B6 O5 C57 106.14(18) . . ?
B6 O6 C56 108.20(19) . . ?

loop_
_geom_bond_atom_site_label_1
_geom_bond_atom_site_label_2
_geom_bond_distance
_geom_bond_site_symmetry_2
_geom_bond_publ_flag
C1 C2 1.537(3) . ?
C1 B2 1.568(3) . ?
C1 B1 1.583(3) . ?
C1 H1 0.9800 . ?
C2 C3 1.526(3) . ?
C2 H2A 0.9700 . ?
C2 H2B 0.9700 . ?
C3 C7 1.529(3) . ?
C3 C4 1.533(3) . ?
C3 H3 0.9800 . ?
C4 C5 1.541(3) . ?
C4 H4A 0.9700 . ?
C4 H4B 0.9700 . ?
C5 C6 1.550(4) . ?
C5 H5A 0.9700 . ?
C5 H5B 0.9700 . ?
C6 C7 1.537(3) . ?
C6 H6A 0.9700 . ?
C6 H6B 0.9700 . ?
C7 H7A 0.9700 . ?
C7 H7B 0.9700 . ?
C8 O2 1.468(3) . ?
C8 C9 1.508(4) . ?
C8 C10 1.529(4) . ?
C8 C11 1.557(3) . ?
C9 H9A 0.9600 . ?
C9 H9B 0.9600 . ?
C9 H9C 0.9600 . ?
C10 H10A 0.9600 . ?
C10 H10B 0.9600 . ?
C10 H10C 0.9600 . ?
C11 O1 1.465(3) . ?
C11 C12 1.499(4) . ?
C11 C13 1.529(4) . ?
C12 H12A 0.9600 . ?
C12 H12B 0.9600 . ?
C12 H12C 0.9600 . ?
C13 H13A 0.9600 . ?
C13 H13B 0.9600 . ?
C13 H13C 0.9600 . ?
C14 C15 1.385(4) . ?
C14 N2 1.398(3) . ?
C14 C23 1.425(4) . ?
C15 C16 1.411(4) . ?
C15 H15 0.9300 . ?
C16 C17 1.362(4) . ?
C16 H16 0.9300 . ?
C17 C18 1.419(4) . ?
C17 H17 0.9300 . ?
C18 C19 1.422(4) . ?
C18 C23 1.428(3) . ?
C19 C20 1.362(4) . ?
C19 H19 0.9300 . ?
C20 C21 1.404(3) . ?
C20 H20 0.9300 . ?
C21 C22 1.382(4) . ?
C21 H21 0.9300 . ?
C22 N1 1.396(3) . ?
C22 C23 1.422(3) . ?
C24 C25 1.535(3) . ?
C24 B4 1.568(3) . ?
C24 B3 1.587(3) . ?
C24 H24 0.9800 . ?
C25 C26 1.531(3) . ?
C25 H25A 0.9700 . ?
C25 H25B 0.9700 . ?
C26 C30 1.528(3) . ?
C26 C27 1.533(3) . ?
C26 H26 0.9800 . ?
C27 C28 1.533(3) . ?
C27 H27A 0.9700 . ?
C27 H27B 0.9700 . ?
C28 C29 1.550(4) . ?
C28 H28A 0.9700 . ?
C28 H28B 0.9700 . ?
C29 C30 1.540(3) . ?
C29 H29A 0.9700 . ?
C29 H29B 0.9700 . ?
C30 H30A 0.9700 . ?
C30 H30B 0.9700 . ?
C31 O3 1.465(3) . ?
C31 C33 1.512(3) . ?
C31 C32 1.521(3) . ?
C31 C34 1.563(3) . ?
C32 H32A 0.9600 . ?
C32 H32B 0.9600 . ?
C32 H32C 0.9600 . ?
C33 H33A 0.9600 . ?
C33 H33B 0.9600 . ?
C33 H33C 0.9600 . ?
C34 O4 1.471(3) . ?
C34 C35 1.521(3) . ?
C34 C36 1.524(3) . ?
C35 H35A 0.9600 . ?
C35 H35B 0.9600 . ?
C35 H35C 0.9600 . ?
C36 H36A 0.9600 . ?
C36 H36B 0.9600 . ?
C36 H36C 0.9600 . ?
C37 C38 1.383(4) . ?
C37 N3 1.393(3) . ?
C37 C46 1.427(4) . ?
C38 C39 1.404(4) . ?
C38 H38 0.9300 . ?
C39 C40 1.364(4) . ?
C39 H39 0.9300 . ?
C40 C41 1.415(4) . ?
C40 H40 0.9300 . ?
C41 C42 1.420(4) . ?
C41 C46 1.431(3) . ?
C42 C43 1.364(4) . ?
C42 H42 0.9300 . ?
C43 C44 1.399(4) . ?
C43 H43 0.9300 . ?
C44 C45 1.380(4) . ?
C44 H44 0.9300 . ?
C45 N4 1.402(3) . ?
C45 C46 1.420(4) . ?
C47 C48 1.545(3) . ?
C47 B6 1.567(3) . ?
C47 B5 1.587(3) . ?
C47 H47 0.9800 . ?
C48 C49 1.529(3) . ?
C48 H48A 0.9700 . ?
C48 H48B 0.9700 . ?
C49 C53 1.530(3) . ?
C49 C50 1.532(3) . ?
C49 H49 0.9800 . ?
C50 C51 1.544(3) . ?
C50 H50A 0.9700 . ?
C50 H50B 0.9700 . ?
C51 C52 1.549(4) . ?
C51 H51A 0.9700 . ?
C51 H51B 0.9700 . ?
C52 C53 1.535(3) . ?
C52 H52A 0.9700 . ?
C52 H52B 0.9700 . ?
C53 H53A 0.9700 . ?
C53 H53B 0.9700 . ?
C54 C56 1.506(3) . ?
C54 H54A 0.9600 . ?
C54 H54B 0.9600 . ?
C54 H54C 0.9600 . ?
C55 C56 1.524(3) . ?
C55 H55A 0.9600 . ?
C55 H55B 0.9600 . ?
C55 H55C 0.9600 . ?
C56 O6 1.469(3) . ?
C56 C57 1.552(4) . ?
C57 O5 1.473(3) . ?
C57 C58 1.505(4) . ?
C57 C59 1.534(3) . ?
C58 H58A 0.9600 . ?
C58 H58B 0.9600 . ?
C58 H58C 0.9600 . ?
C59 H59A 0.9600 . ?
C59 H59B 0.9600 . ?
C59 H59C 0.9600 . ?
C60 C61 1.381(4) . ?
C60 N5 1.401(3) . ?
C60 C69 1.424(3) . ?
C61 C62 1.404(3) . ?
C61 H61 0.9300 . ?
C62 C63 1.374(4) . ?
C62 H62 0.9300 . ?
C63 C64 1.420(4) . ?
C63 H63 0.9300 . ?
C64 C65 1.423(4) . ?
C64 C69 1.424(3) . ?
C65 C66 1.361(4) . ?
C65 H65 0.9300 . ?
C66 C67 1.411(3) . ?
C66 H66 0.9300 . ?
C67 C68 1.379(4) . ?
C67 H67 0.9300 . ?
C68 N6 1.397(3) . ?
C68 C69 1.426(4) . ?
B1 N2 1.422(3) . ?
B1 N1 1.422(3) . ?
B2 O1 1.367(3) . ?
B2 O2 1.377(3) . ?
B3 N3 1.419(3) . ?
B3 N4 1.426(3) . ?
B4 O4 1.372(3) . ?
B4 O3 1.373(3) . ?
B5 N5 1.417(3) . ?
B5 N6 1.424(3) . ?
B6 O6 1.368(3) . ?
B6 O5 1.380(3) . ?
N1 H1N 0.84(4) . ?
N2 H2N 0.88(4) . ?
N3 H3N 0.87(4) . ?
N4 H4N 0.86(4) . ?
N5 H5N 0.85(3) . ?
N6 H6N 0.94(4) . ?

loop_
_geom_torsion_atom_site_label_1
_geom_torsion_atom_site_label_2
_geom_torsion_atom_site_label_3
_geom_torsion_atom_site_label_4
_geom_torsion
_geom_torsion_site_symmetry_1
_geom_torsion_site_symmetry_2
_geom_torsion_site_symmetry_3
_geom_torsion_site_symmetry_4
_geom_torsion_publ_flag
B2 C1 C2 C3 -66.9(3) . . . . ?
B1 C1 C2 C3 175.91(18) . . . . ?
C1 C2 C3 C7 172.44(19) . . . . ?
C1 C2 C3 C4 -70.5(2) . . . . ?
C2 C3 C4 C5 -161.23(19) . . . . ?
C7 C3 C4 C5 -38.2(2) . . . . ?
C3 C4 C5 C6 20.6(3) . . . . ?
C4 C5 C6 C7 5.1(3) . . . . ?
C2 C3 C7 C6 166.42(19) . . . . ?
C4 C3 C7 C6 41.7(2) . . . . ?
C5 C6 C7 C3 -29.0(2) . . . . ?
O2 C8 C11 O1 -26.8(2) . . . . ?
C9 C8 C11 O1 -145.1(2) . . . . ?
C10 C8 C11 O1 88.3(2) . . . . ?
O2 C8 C11 C12 -144.8(2) . . . . ?
C9 C8 C11 C12 97.0(3) . . . . ?
C10 C8 C11 C12 -29.6(3) . . . . ?
O2 C8 C11 C13 87.4(2) . . . . ?
C9 C8 C11 C13 -30.9(3) . . . . ?
C10 C8 C11 C13 -157.5(2) . . . . ?
N2 C14 C15 C16 -179.0(2) . . . . ?
C23 C14 C15 C16 0.4(3) . . . . ?
C14 C15 C16 C17 0.0(4) . . . . ?
C15 C16 C17 C18 0.2(4) . . . . ?
C16 C17 C18 C19 178.0(2) . . . . ?
C16 C17 C18 C23 -0.8(4) . . . . ?
C17 C18 C19 C20 -179.1(2) . . . . ?
C23 C18 C19 C20 -0.2(4) . . . . ?
C18 C19 C20 C21 -0.7(4) . . . . ?
C19 C20 C21 C22 0.9(4) . . . . ?
C20 C21 C22 N1 179.0(2) . . . . ?
C20 C21 C22 C23 -0.1(3) . . . . ?
C21 C22 C23 C14 177.9(2) . . . . ?
N1 C22 C23 C14 -1.3(3) . . . . ?
C21 C22 C23 C18 -0.8(3) . . . . ?
N1 C22 C23 C18 -179.97(19) . . . . ?
C15 C14 C23 C22 -179.6(2) . . . . ?
N2 C14 C23 C22 -0.2(3) . . . . ?
C15 C14 C23 C18 -1.0(3) . . . . ?
N2 C14 C23 C18 178.42(19) . . . . ?
C17 C18 C23 C22 179.8(2) . . . . ?
C19 C18 C23 C22 1.0(3) . . . . ?
C17 C18 C23 C14 1.2(3) . . . . ?
C19 C18 C23 C14 -177.7(2) . . . . ?
B4 C24 C25 C26 -65.6(3) . . . . ?
B3 C24 C25 C26 176.64(19) . . . . ?
C24 C25 C26 C30 -66.7(2) . . . . ?
C24 C25 C26 C27 175.96(19) . . . . ?
C30 C26 C27 C28 40.0(2) . . . . ?
C25 C26 C27 C28 164.95(19) . . . . ?
C26 C27 C28 C29 -25.9(2) . . . . ?
C27 C28 C29 C30 1.9(2) . . . . ?
C25 C26 C30 C29 -161.73(19) . . . . ?
C27 C26 C30 C29 -38.6(2) . . . . ?
C28 C29 C30 C26 22.9(2) . . . . ?
O3 C31 C34 O4 -25.4(2) . . . . ?
C33 C31 C34 O4 -142.4(2) . . . . ?
C32 C31 C34 O4 88.9(2) . . . . ?
O3 C31 C34 C35 -142.54(19) . . . . ?
C33 C31 C34 C35 100.4(3) . . . . ?
C32 C31 C34 C35 -28.2(3) . . . . ?
O3 C31 C34 C36 89.9(2) . . . . ?
C33 C31 C34 C36 -27.1(3) . . . . ?
C32 C31 C34 C36 -155.8(2) . . . . ?
N3 C37 C38 C39 -178.6(2) . . . . ?
C46 C37 C38 C39 1.0(3) . . . . ?
C37 C38 C39 C40 -0.1(4) . . . . ?
C38 C39 C40 C41 -0.2(4) . . . . ?
C39 C40 C41 C42 179.0(2) . . . . ?
C39 C40 C41 C46 -0.4(4) . . . . ?
C40 C41 C42 C43 -179.6(2) . . . . ?
C46 C41 C42 C43 -0.2(3) . . . . ?
C41 C42 C43 C44 -0.8(4) . . . . ?
C42 C43 C44 C45 0.9(4) . . . . ?
C43 C44 C45 N4 179.5(2) . . . . ?
C43 C44 C45 C46 0.1(3) . . . . ?
C44 C45 C46 C37 178.1(2) . . . . ?
N4 C45 C46 C37 -1.3(3) . . . . ?
C44 C45 C46 C41 -1.1(3) . . . . ?
N4 C45 C46 C41 179.45(19) . . . . ?
C38 C37 C46 C45 179.1(2) . . . . ?
N3 C37 C46 C45 -1.2(3) . . . . ?
C38 C37 C46 C41 -1.6(3) . . . . ?
N3 C37 C46 C41 178.05(19) . . . . ?
C40 C41 C46 C45 -179.4(2) . . . . ?
C42 C41 C46 C45 1.2(3) . . . . ?
C40 C41 C46 C37 1.3(3) . . . . ?
C42 C41 C46 C37 -178.1(2) . . . . ?
B6 C47 C48 C49 -66.4(2) . . . . ?
B5 C47 C48 C49 176.90(18) . . . . ?
C47 C48 C49 C53 172.02(19) . . . . ?
C47 C48 C49 C50 -70.4(2) . . . . ?
C48 C49 C50 C51 -161.04(19) . . . . ?
C53 C49 C50 C51 -37.8(2) . . . . ?
C49 C50 C51 C52 20.1(2) . . . . ?
C50 C51 C52 C53 5.4(3) . . . . ?
C48 C49 C53 C52 166.78(19) . . . . ?
C50 C49 C53 C52 41.5(2) . . . . ?
C51 C52 C53 C49 -29.0(2) . . . . ?
O6 C56 C57 O5 29.1(2) . . . . ?
C54 C56 C57 O5 146.5(2) . . . . ?
C55 C56 C57 O5 -86.0(2) . . . . ?
O6 C56 C57 C58 147.9(2) . . . . ?
C54 C56 C57 C58 -94.7(3) . . . . ?
C55 C56 C57 C58 32.8(3) . . . . ?
O6 C56 C57 C59 -85.0(2) . . . . ?
C54 C56 C57 C59 32.4(3) . . . . ?
C55 C56 C57 C59 160.0(2) . . . . ?
N5 C60 C61 C62 178.9(2) . . . . ?
C69 C60 C61 C62 -0.3(3) . . . . ?
C60 C61 C62 C63 0.7(4) . . . . ?
C61 C62 C63 C64 -0.6(4) . . . . ?
C62 C63 C64 C65 -178.3(2) . . . . ?
C62 C63 C64 C69 0.1(4) . . . . ?
C63 C64 C65 C66 178.2(2) . . . . ?
C69 C64 C65 C66 -0.2(4) . . . . ?
C64 C65 C66 C67 0.4(4) . . . . ?
C65 C66 C67 C68 -0.8(4) . . . . ?
C66 C67 C68 N6 -177.5(2) . . . . ?
C66 C67 C68 C69 1.0(3) . . . . ?
C63 C64 C69 C60 0.2(3) . . . . ?
C65 C64 C69 C60 178.7(2) . . . . ?
C63 C64 C69 C68 -178.1(2) . . . . ?
C65 C64 C69 C68 0.4(3) . . . . ?
C61 C60 C69 C64 -0.1(3) . . . . ?
N5 C60 C69 C64 -179.37(19) . . . . ?
C61 C60 C69 C68 178.2(2) . . . . ?
N5 C60 C69 C68 -1.1(3) . . . . ?
C67 C68 C69 C64 -0.8(3) . . . . ?
N6 C68 C69 C64 177.79(19) . . . . ?
C67 C68 C69 C60 -179.1(2) . . . . ?
N6 C68 C69 C60 -0.5(3) . . . . ?
C2 C1 B1 N2 -144.2(2) . . . . ?
B2 C1 B1 N2 92.4(2) . . . . ?
C2 C1 B1 N1 39.2(3) . . . . ?
B2 C1 B1 N1 -84.2(2) . . . . ?
C2 C1 B2 O1 153.6(2) . . . . ?
B1 C1 B2 O1 -83.4(3) . . . . ?
C2 C1 B2 O2 -31.7(3) . . . . ?
B1 C1 B2 O2 91.3(3) . . . . ?
C25 C24 B3 N3 -143.7(2) . . . . ?
B4 C24 B3 N3 92.3(2) . . . . ?
C25 C24 B3 N4 39.9(3) . . . . ?
B4 C24 B3 N4 -84.1(3) . . . . ?
C25 C24 B4 O4 -29.9(3) . . . . ?
B3 C24 B4 O4 93.4(3) . . . . ?
C25 C24 B4 O3 155.2(2) . . . . ?
B3 C24 B4 O3 -81.5(3) . . . . ?
C48 C47 B5 N5 39.7(3) . . . . ?
B6 C47 B5 N5 -82.1(2) . . . . ?
C48 C47 B5 N6 -144.2(2) . . . . ?
B6 C47 B5 N6 94.1(2) . . . . ?
C48 C47 B6 O6 136.4(2) . . . . ?
B5 C47 B6 O6 -102.2(2) . . . . ?
C48 C47 B6 O5 -48.8(3) . . . . ?
B5 C47 B6 O5 72.6(3) . . . . ?
C21 C22 N1 B1 -175.8(2) . . . . ?
C23 C22 N1 B1 3.4(3) . . . . ?
N2 B1 N1 C22 -3.7(3) . . . . ?
C1 B1 N1 C22 173.14(19) . . . . ?
C15 C14 N2 B1 179.2(2) . . . . ?
C23 C14 N2 B1 -0.1(3) . . . . ?
N1 B1 N2 C14 2.0(3) . . . . ?
C1 B1 N2 C14 -174.80(19) . . . . ?
C38 C37 N3 B3 -178.6(2) . . . . ?
C46 C37 N3 B3 1.8(3) . . . . ?
N4 B3 N3 C37 0.3(3) . . . . ?
C24 B3 N3 C37 -176.34(19) . . . . ?
C44 C45 N4 B3 -175.9(2) . . . . ?
C46 C45 N4 B3 3.5(3) . . . . ?
N3 B3 N4 C45 -3.0(3) . . . . ?
C24 B3 N4 C45 173.57(19) . . . . ?
C61 C60 N5 B5 -175.7(2) . . . . ?
C69 C60 N5 B5 3.5(3) . . . . ?
N6 B5 N5 C60 -4.2(3) . . . . ?
C47 B5 N5 C60 172.12(19) . . . . ?
C67 C68 N6 B5 178.3(2) . . . . ?
C69 C68 N6 B5 -0.3(3) . . . . ?
N5 B5 N6 C68 2.5(3) . . . . ?
C47 B5 N6 C68 -173.85(19) . . . . ?
O2 B2 O1 C11 -14.8(3) . . . . ?
C1 B2 O1 C11 160.5(2) . . . . ?
C12 C11 O1 B2 149.2(2) . . . . ?
C13 C11 O1 B2 -92.4(2) . . . . ?
C8 C11 O1 B2 25.7(2) . . . . ?
O1 B2 O2 C8 -3.9(3) . . . . ?
C1 B2 O2 C8 -179.1(2) . . . . ?
C9 C8 O2 B2 142.4(2) . . . . ?
C10 C8 O2 B2 -99.4(2) . . . . ?
C11 C8 O2 B2 19.4(2) . . . . ?
O4 B4 O3 C31 -14.1(2) . . . . ?
C24 B4 O3 C31 161.3(2) . . . . ?
C33 C31 O3 B4 146.4(2) . . . . ?
C32 C31 O3 B4 -94.8(2) . . . . ?
C34 C31 O3 B4 24.3(2) . . . . ?
O3 B4 O4 C34 -3.5(3) . . . . ?
C24 B4 O4 C34 -178.8(2) . . . . ?
C35 C34 O4 B4 140.2(2) . . . . ?
C36 C34 O4 B4 -101.9(2) . . . . ?
C31 C34 O4 B4 18.2(2) . . . . ?
O6 B6 O5 C57 18.3(2) . . . . ?
C47 B6 O5 C57 -157.0(2) . . . . ?
C58 C57 O5 B6 -152.4(2) . . . . ?
C59 C57 O5 B6 89.0(2) . . . . ?
C56 C57 O5 B6 -29.0(2) . . . . ?
O5 B6 O6 C56 1.8(2) . . . . ?
C47 B6 O6 C56 177.1(2) . . . . ?
C54 C56 O6 B6 -142.2(2) . . . . ?
C55 C56 O6 B6 99.1(2) . . . . ?
C57 C56 O6 B6 -19.6(2) . . . . ?
